data_4104158
loop_
_publ_author_name
'Dusan Hesek'
'Mijoon Lee'
'Weilie Zhang'
'Bruce C. Noll'
'Shahriar Mobashery'

_publ_contact_author_address
;University of Notre Dame
Department of Chemistry and Biochemistry
251 Nieuwland Science Hall
Notre Dame, IN 46556-5670
USA
;
_publ_contact_author_email mobashery@nd.edu
_publ_contact_author_fax 1(574)6316652
_publ_contact_author_name 'Professor Shahriar Mobashery'
_publ_contact_author_phone 1(574)6312933
_publ_section_title
;
 Total Synthesis of
 N-Acetylglucosamine-1,6-anhydro-N-acetylmuramylpentapeptide and
 Evaluation of Its Turnover by AmpD from Escherichia coli
;
_journal_name_full 'Journal of the American Chemical Society'
_journal_page_first 5187
_journal_page_last 5193
_journal_paper_doi 10.1021/ja808498m
_journal_volume 131
_journal_year 2009
_chemical_absolute_configuration ad
_chemical_compound_source synthesized
_chemical_formula_moiety 'C13 H15 N3 O4'
_chemical_formula_sum 'C13 H15 N3 O4'
_chemical_formula_weight 277.28
_chemical_name_common 1,6-anhydro-2-azido-4-O-benzyl-2-deoxy-\b-D-glucopyranose
_space_group_IT_number 19
_symmetry_cell_setting orthorhombic
_symmetry_Int_Tables_number 19
_symmetry_space_group_name_Hall 'P 2ac 2ab'
_symmetry_space_group_name_H-M 'P 21 21 21'
_atom_sites_solution_hydrogens geom
_atom_sites_solution_primary direct
_atom_sites_solution_secondary difmap
_audit_creation_method SHELXL-97
_cell_angle_alpha 90.00
_cell_angle_beta 90.00
_cell_angle_gamma 90.00
_cell_formula_units_Z 4
_cell_length_a 6.7203(3)
_cell_length_b 10.1187(4)
_cell_length_c 18.5765(8)
_cell_measurement_reflns_used 5444
_cell_measurement_temperature 100(2)
_cell_measurement_theta_max 69.1309
_cell_measurement_theta_min 2.3784
_cell_volume 1263.21(9)
_computing_cell_refinement 'APEX2/SAINT (Bruker, 2007)'
_computing_data_collection 'APEX2 (Bruker, 2007)'
_computing_data_reduction 'SAINT/XPREP (Bruker, 2007; Sheldrick, 2008)'
_computing_molecular_graphics 'XP (Sheldrick, 2008)'
_computing_publication_material 'XCIF (Sheldrick, 2008)/enCIFer (CCDC, 2005)'
_computing_structure_refinement 'XL (Sheldrick, 2008)'
_computing_structure_solution 'XS (Sheldrick, 2008)'
_diffrn_ambient_temperature 100(2)
_diffrn_detector_area_resol_mean 8.33
_diffrn_measured_fraction_theta_full 0.973
_diffrn_measured_fraction_theta_max 0.973
_diffrn_measurement_device_type 'Bruker SMART Apex CCD diffractometer'
_diffrn_measurement_method '\f and \w scans'
_diffrn_radiation_monochromator graphite
_diffrn_radiation_probe x-ray
_diffrn_radiation_type CuK\a
_diffrn_radiation_wavelength 1.54178
_diffrn_reflns_av_R_equivalents 0.0230
_diffrn_reflns_av_sigmaI/netI 0.0141
_diffrn_reflns_limit_h_max 8
_diffrn_reflns_limit_h_min -7
_diffrn_reflns_limit_k_max 11
_diffrn_reflns_limit_k_min -11
_diffrn_reflns_limit_l_max 22
_diffrn_reflns_limit_l_min -18
_diffrn_reflns_number 11708
_diffrn_reflns_theta_full 69.32
_diffrn_reflns_theta_max 69.32
_diffrn_reflns_theta_min 4.76
_diffrn_source 'fine-focus sealed tube'
_diffrn_source_type 'Siemens KFFCU2K-90'
_exptl_absorpt_coefficient_mu 0.923
_exptl_absorpt_correction_T_max 0.7719
_exptl_absorpt_correction_T_min 0.7063
_exptl_absorpt_correction_type multi-scan
_exptl_absorpt_process_details 'Sheldrick, G. M. (2007). SADABS. University of G\"ottingen, Germany.'
_exptl_crystal_colour 'clear colorless'
_exptl_crystal_density_diffrn 1.458
_exptl_crystal_density_method 'not measured'
_exptl_crystal_description parallelepiped
_exptl_crystal_F_000 584
_exptl_crystal_size_max 0.41
_exptl_crystal_size_mid 0.37
_exptl_crystal_size_min 0.30
_refine_diff_density_max 0.186
_refine_diff_density_min -0.188
_refine_diff_density_rms 0.036
_refine_ls_abs_structure_details 'Flack H D (1983), Acta Cryst. A39, 876-881'
_refine_ls_abs_structure_Flack 0.06(15)
_refine_ls_extinction_coef 0.0146(7)
_refine_ls_extinction_expression Fc^*^=kFc[1+0.001xFc^2^\l^3^/sin(2\q)]^-1/4^
_refine_ls_extinction_method SHELXL
_refine_ls_goodness_of_fit_ref 1.106
_refine_ls_hydrogen_treatment mixed
_refine_ls_matrix_type full
_refine_ls_number_parameters 187
_refine_ls_number_reflns 2272
_refine_ls_number_restraints 0
_refine_ls_restrained_S_all 1.106
_refine_ls_R_factor_all 0.0259
_refine_ls_R_factor_gt 0.0259
_refine_ls_shift/su_max 0.001
_refine_ls_shift/su_mean 0.000
_refine_ls_structure_factor_coef Fsqd
_refine_ls_weighting_details 'calc w=1/[\s^2^(Fo^2^)+(0.0361P)^2^+0.3116P] where P=(Fo^2^+2Fc^2^)/3'
_refine_ls_weighting_scheme calc
_refine_ls_wR_factor_gt 0.0660
_refine_ls_wR_factor_ref 0.0660
_reflns_number_gt 2269
_reflns_number_total 2272
_reflns_threshold_expression >2sigma(I)
_cod_data_source_file ja808498m_si_005.cif
_cod_data_source_block compound_8
_cod_original_cell_volume 1263.22(9)
_cod_database_code 4104158

loop_
_symmetry_equiv_pos_as_xyz
'x, y, z'
'-x+1/2, -y, z+1/2'
'-x, y+1/2, -z+1/2'
'x+1/2, -y+1/2, -z'

loop_
_atom_site_label
_atom_site_type_symbol
_atom_site_fract_x
_atom_site_fract_y
_atom_site_fract_z
_atom_site_U_iso_or_equiv
_atom_site_adp_type
_atom_site_occupancy
_atom_site_symmetry_multiplicity
_atom_site_calc_flag
_atom_site_refinement_flags
N1 N 0.22767(18) 1.01546(12) 0.94555(6) 0.0210(3) Uani 1 1 d .
N2 N 0.29882(17) 1.07649(11) 0.99685(6) 0.0189(3) Uani 1 1 d .
N3 N 0.3815(2) 1.13801(13) 1.03820(7) 0.0285(3) Uani 1 1 d .
O1 O -0.30993(14) 0.93508(10) 0.94472(5) 0.0188(2) Uani 1 1 d .
O3 O -0.04741(15) 0.70251(10) 0.95705(5) 0.0200(2) Uani 1 1 d .
H3O H 0.028(3) 0.664(2) 0.9847(11) 0.036(5) Uiso 1 1 d .
O4 O 0.17882(13) 0.85088(9) 0.80395(5) 0.0164(2) Uani 1 1 d .
O5 O -0.11843(14) 1.02844(9) 0.85853(5) 0.0189(2) Uani 1 1 d .
C1 C -0.1327(2) 1.01055(13) 0.93352(7) 0.0180(3) Uani 1 1 d .
H1 H -0.1431 1.0980 0.9583 0.022 Uiso 1 1 calc R
C2 C 0.0483(2) 0.93414(13) 0.96121(7) 0.0173(3) Uani 1 1 d .
H2 H 0.0361 0.9196 1.0143 0.021 Uiso 1 1 calc R
C3 C 0.07159(19) 0.80007(13) 0.92224(7) 0.0147(3) Uani 1 1 d .
H3 H 0.2142 0.7723 0.9249 0.018 Uiso 1 1 calc R
C4 C 0.00909(19) 0.80673(13) 0.84256(7) 0.0156(3) Uani 1 1 d .
H4 H -0.0274 0.7161 0.8257 0.019 Uiso 1 1 calc R
C5 C -0.1690(2) 0.89946(13) 0.83149(7) 0.0175(3) Uani 1 1 d .
H5 H -0.2075 0.9038 0.7795 0.021 Uiso 1 1 calc R
C6 C -0.3470(2) 0.86418(14) 0.87826(7) 0.0192(3) Uani 1 1 d .
H6A H -0.4728 0.8936 0.8557 0.023 Uiso 1 1 calc R
H6B H -0.3537 0.7677 0.8868 0.023 Uiso 1 1 calc R
C7 C 0.1687(2) 0.82731(15) 0.72785(7) 0.0217(3) Uani 1 1 d .
H7A H 0.0552 0.8760 0.7066 0.026 Uiso 1 1 calc R
H7B H 0.1504 0.7319 0.7182 0.026 Uiso 1 1 calc R
C8 C 0.3614(2) 0.87477(14) 0.69566(7) 0.0183(3) Uani 1 1 d .
C9 C 0.4882(2) 0.78889(15) 0.65915(7) 0.0206(3) Uani 1 1 d .
H9 H 0.4545 0.6980 0.6551 0.025 Uiso 1 1 calc R
C10 C 0.6631(2) 0.83505(15) 0.62873(7) 0.0222(3) Uani 1 1 d .
H10 H 0.7485 0.7759 0.6038 0.027 Uiso 1 1 calc R
C11 C 0.7138(2) 0.96774(14) 0.63455(7) 0.0209(3) Uani 1 1 d .
H11 H 0.8327 0.9997 0.6131 0.025 Uiso 1 1 calc R
C12 C 0.5897(2) 1.05335(14) 0.67201(7) 0.0211(3) Uani 1 1 d .
H12 H 0.6249 1.1438 0.6768 0.025 Uiso 1 1 calc R
C13 C 0.4152(2) 1.00725(14) 0.70225(8) 0.0201(3) Uani 1 1 d .
H13 H 0.3311 1.0664 0.7278 0.024 Uiso 1 1 calc R

loop_
_atom_site_aniso_label
_atom_site_aniso_U_11
_atom_site_aniso_U_22
_atom_site_aniso_U_33
_atom_site_aniso_U_23
_atom_site_aniso_U_13
_atom_site_aniso_U_12
N1 0.0188(6) 0.0250(6) 0.0193(6) -0.0032(5) 0.0003(5) -0.0057(5)
N2 0.0173(6) 0.0165(6) 0.0229(6) 0.0016(5) -0.0005(5) 0.0005(5)
N3 0.0295(7) 0.0261(7) 0.0298(6) -0.0053(6) -0.0063(6) -0.0068(5)
O1 0.0147(4) 0.0236(5) 0.0180(4) -0.0009(4) 0.0016(4) -0.0008(4)
O3 0.0211(5) 0.0183(5) 0.0206(5) 0.0070(4) -0.0019(4) -0.0013(4)
O4 0.0139(4) 0.0206(5) 0.0147(4) -0.0007(4) 0.0023(4) -0.0016(4)
O5 0.0195(5) 0.0165(4) 0.0206(5) 0.0037(4) 0.0011(4) 0.0018(4)
C1 0.0194(7) 0.0151(6) 0.0195(6) -0.0003(5) 0.0027(5) -0.0013(5)
C2 0.0175(7) 0.0191(7) 0.0153(6) -0.0011(5) 0.0004(5) -0.0026(5)
C3 0.0123(6) 0.0151(6) 0.0167(6) 0.0025(5) 0.0003(5) 0.0013(5)
C4 0.0141(6) 0.0163(7) 0.0165(6) -0.0004(5) 0.0005(5) -0.0004(5)
C5 0.0168(7) 0.0205(7) 0.0150(6) 0.0011(5) -0.0013(5) -0.0002(6)
C6 0.0148(6) 0.0246(7) 0.0182(6) -0.0013(5) -0.0018(5) 0.0007(5)
C7 0.0190(7) 0.0305(8) 0.0155(6) -0.0040(5) 0.0004(5) -0.0038(6)
C8 0.0170(7) 0.0251(7) 0.0129(6) 0.0013(5) -0.0025(5) -0.0009(5)
C9 0.0242(7) 0.0198(7) 0.0177(6) -0.0030(5) -0.0004(6) -0.0027(6)
C10 0.0206(7) 0.0281(7) 0.0178(6) -0.0045(6) 0.0012(6) 0.0007(6)
C11 0.0172(7) 0.0292(7) 0.0163(6) 0.0053(6) 0.0000(5) -0.0022(6)
C12 0.0234(7) 0.0182(7) 0.0218(6) 0.0039(6) -0.0057(6) -0.0021(6)
C13 0.0185(6) 0.0215(7) 0.0203(6) 0.0009(6) -0.0017(6) 0.0033(5)

loop_
_atom_type_symbol
_atom_type_description
_atom_type_scat_dispersion_real
_atom_type_scat_dispersion_imag
_atom_type_scat_source
C C 0.0181 0.0091 'International Tables Vol C Tables 4.2.6.8 and 6.1.1.4'
H H 0.0000 0.0000 'International Tables Vol C Tables 4.2.6.8 and 6.1.1.4'
N N 0.0311 0.0180 'International Tables Vol C Tables 4.2.6.8 and 6.1.1.4'
O O 0.0492 0.0322 'International Tables Vol C Tables 4.2.6.8 and 6.1.1.4'

loop_
_geom_angle_atom_site_label_1
_geom_angle_atom_site_label_2
_geom_angle_atom_site_label_3
_geom_angle
N2 N1 C2 116.12(11)
N3 N2 N1 171.51(15)
C1 O1 C6 106.47(10)
C3 O3 H3O 105.8(14)
C4 O4 C7 114.04(10)
C1 O5 C5 102.28(10)
O5 C1 O1 105.62(10)
O5 C1 C2 110.08(11)
O1 C1 C2 110.08(10)
O5 C1 H1 110.3
O1 C1 H1 110.3
C2 C1 H1 110.3
N1 C2 C1 107.38(11)
N1 C2 C3 108.17(10)
C1 C2 C3 111.49(11)
N1 C2 H2 109.9
C1 C2 H2 109.9
C3 C2 H2 109.9
O3 C3 C4 108.25(10)
O3 C3 C2 109.80(10)
C4 C3 C2 112.59(11)
O3 C3 H3 108.7
C4 C3 H3 108.7
C2 C3 H3 108.7
O4 C4 C5 111.51(10)
O4 C4 C3 106.28(10)
C5 C4 C3 111.60(10)
O4 C4 H4 109.1
C5 C4 H4 109.1
C3 C4 H4 109.1
O5 C5 C6 101.49(10)
O5 C5 C4 108.87(11)
C6 C5 C4 113.16(11)
O5 C5 H5 111.0
C6 C5 H5 111.0
C4 C5 H5 111.0
O1 C6 C5 103.62(10)
O1 C6 H6A 111.0
C5 C6 H6A 111.0
O1 C6 H6B 111.0
C5 C6 H6B 111.0
H6A C6 H6B 109.0
O4 C7 C8 107.31(11)
O4 C7 H7A 110.3
C8 C7 H7A 110.3
O4 C7 H7B 110.3
C8 C7 H7B 110.3
H7A C7 H7B 108.5
C9 C8 C13 118.95(13)
C9 C8 C7 121.37(13)
C13 C8 C7 119.68(13)
C10 C9 C8 120.48(14)
C10 C9 H9 119.8
C8 C9 H9 119.8
C9 C10 C11 120.15(13)
C9 C10 H10 119.9
C11 C10 H10 119.9
C10 C11 C12 119.59(13)
C10 C11 H11 120.2
C12 C11 H11 120.2
C13 C12 C11 120.20(13)
C13 C12 H12 119.9
C11 C12 H12 119.9
C12 C13 C8 120.61(13)
C12 C13 H13 119.7
C8 C13 H13 119.7

loop_
_geom_bond_atom_site_label_1
_geom_bond_atom_site_label_2
_geom_bond_distance
N1 N2 1.2321(17)
N1 C2 1.4880(18)
N2 N3 1.1342(17)
O1 C1 1.4301(16)
O1 C6 1.4494(16)
O3 C3 1.4255(16)
O3 H3O 0.82(2)
O4 C4 1.4195(15)
O4 C7 1.4352(15)
O5 C1 1.4079(16)
O5 C5 1.4393(16)
C1 C2 1.5305(19)
C1 H1 1.0000
C2 C3 1.5456(17)
C2 H2 1.0000
C3 C4 1.5402(17)
C3 H3 1.0000
C4 C5 1.5347(19)
C4 H4 1.0000
C5 C6 1.5207(19)
C5 H5 1.0000
C6 H6A 0.9900
C6 H6B 0.9900
C7 C8 1.5050(19)
C7 H7A 0.9900
C7 H7B 0.9900
C8 C9 1.393(2)
C8 C13 1.394(2)
C9 C10 1.385(2)
C9 H9 0.9500
C10 C11 1.390(2)
C10 H10 0.9500
C11 C12 1.390(2)
C11 H11 0.9500
C12 C13 1.381(2)
C12 H12 0.9500
C13 H13 0.9500

loop_
_geom_hbond_atom_site_label_D
_geom_hbond_atom_site_label_H
_geom_hbond_distance_DH
_geom_hbond_distance_HA
_geom_hbond_angle_DHA
_geom_hbond_distance_DA
_geom_hbond_atom_site_label_A
_geom_hbond_site_symmetry_A
O3 H3O 0.82(2) 1.98(2) 176 2.7956(14) O1 4_567

loop_
_geom_torsion_atom_site_label_1
_geom_torsion_atom_site_label_2
_geom_torsion_atom_site_label_3
_geom_torsion_atom_site_label_4
_geom_torsion
C5 O5 C1 O1 -43.07(12)
C5 O5 C1 C2 75.74(12)
C6 O1 C1 O5 24.00(12)
C6 O1 C1 C2 -94.80(12)
N2 N1 C2 C1 102.38(13)
N2 N1 C2 C3 -137.17(12)
O5 C1 C2 N1 61.90(13)
O1 C1 C2 N1 177.93(10)
O5 C1 C2 C3 -56.43(14)
O1 C1 C2 C3 59.60(14)
N1 C2 C3 O3 156.59(10)
C1 C2 C3 O3 -85.57(13)
N1 C2 C3 C4 -82.72(13)
C1 C2 C3 C4 35.13(15)
C7 O4 C4 C5 -75.23(13)
C7 O4 C4 C3 162.95(11)
O3 C3 C4 O4 -152.70(10)
C2 C3 C4 O4 85.73(12)
O3 C3 C4 C5 85.54(13)
C2 C3 C4 C5 -36.03(15)
C1 O5 C5 C6 43.78(12)
C1 O5 C5 C4 -75.80(12)
O4 C4 C5 O5 -61.70(13)
C3 C4 C5 O5 56.99(13)
O4 C4 C5 C6 -173.73(10)
C3 C4 C5 C6 -55.05(14)
C1 O1 C6 C5 3.62(13)
O5 C5 C6 O1 -28.92(12)
C4 C5 C6 O1 87.56(12)
C4 O4 C7 C8 -177.92(11)
O4 C7 C8 C9 119.32(14)
O4 C7 C8 C13 -60.71(16)
C13 C8 C9 C10 -1.2(2)
C7 C8 C9 C10 178.76(12)
C8 C9 C10 C11 0.2(2)
C9 C10 C11 C12 1.0(2)
C10 C11 C12 C13 -1.1(2)
C11 C12 C13 C8 0.0(2)
C9 C8 C13 C12 1.1(2)
C7 C8 C13 C12 -178.84(12)

loop_
_cod_related_entry_id
_cod_related_entry_database
_cod_related_entry_code
1 ChemSpider 9912198
